data_7133254
loop_
_publ_author_name
'Wu, Simei'
'Tao, Wei'
'Wang, Tao'
'Xu, Jieqiong'
'Wei, Peifa'

_publ_section_title
;
 A crown ether embedded responsive &#x3c0;-gelator for transition from a
 one-component gel to a two-component gel.
;
_journal_issue 63
_journal_name_full 'Chemical communications (Cambridge, England)'
_journal_page_first 8232
_journal_page_last 8235
_journal_paper_doi 10.1039/d4cc02867h
_journal_volume 60
_journal_year 2024
_chemical_formula_moiety 'C37 H41 N2 O12'
_chemical_formula_sum 'C37 H41 N2 O12'
_chemical_formula_weight 705.72
_space_group_crystal_system monoclinic
_space_group_IT_number 14
_space_group_name_Hall '-P 2ybc'
_space_group_name_H-M_alt 'P 1 21/c 1'
_atom_sites_solution_hydrogens mixed
_audit_creation_date 2024-06-04
_audit_creation_method
;
Olex2 1.3
(compiled 2020.11.12 svn.r5f609507 for OlexSys, GUI svn.r6226)
;
_audit_update_record
;
2024-06-04 deposited with the CCDC.	2024-07-01 downloaded from the CCDC.
;
_cell_angle_alpha 90
_cell_angle_beta 93.029(4)
_cell_angle_gamma 90
_cell_formula_units_Z 4
_cell_length_a 31.3061(14)
_cell_length_b 4.7010(2)
_cell_length_c 26.9834(13)
_cell_measurement_reflns_used 26704
_cell_measurement_temperature 120
_cell_measurement_theta_max 69.69
_cell_measurement_theta_min 3.28
_cell_volume 3965.6(3)
_computing_molecular_graphics 'Olex2 1.3 (Dolomanov et al., 2009)'
_computing_publication_material 'Olex2 1.3 (Dolomanov et al., 2009)'
_computing_structure_refinement 'SHELXL 2018/3 (Sheldrick, 2015)'
_computing_structure_solution 'SHELXT 2018/2 (Sheldrick, 2018)'
_diffrn_ambient_temperature 120
_diffrn_measured_fraction_theta_full 0.973
_diffrn_measured_fraction_theta_max 0.973
_diffrn_measurement_device 'Eulerian 4-circle diffractometer'
_diffrn_radiation_type CuK\a
_diffrn_radiation_wavelength 1.54186
_diffrn_reflns_av_R_equivalents 0.0658
_diffrn_reflns_av_unetI/netI 0.0371
_diffrn_reflns_Laue_measured_fraction_full 0.973
_diffrn_reflns_Laue_measured_fraction_max 0.973
_diffrn_reflns_limit_h_max 35
_diffrn_reflns_limit_h_min -36
_diffrn_reflns_limit_k_max 3
_diffrn_reflns_limit_k_min -5
_diffrn_reflns_limit_l_max 30
_diffrn_reflns_limit_l_min -31
_diffrn_reflns_number 33433
_diffrn_reflns_point_group_measured_fraction_full 0.973
_diffrn_reflns_point_group_measured_fraction_max 0.973
_diffrn_reflns_theta_full 62.495
_diffrn_reflns_theta_max 62.495
_diffrn_reflns_theta_min 4.217
_exptl_absorpt_coefficient_mu 0.741
_exptl_crystal_colour 'clear light yellow'
_exptl_crystal_colour_lustre clear
_exptl_crystal_colour_modifier light
_exptl_crystal_colour_primary yellow
_exptl_crystal_density_diffrn 1.182
_exptl_crystal_description plate
_exptl_crystal_F_000 1492
_exptl_crystal_size_max 0.3
_exptl_crystal_size_mid 0.2
_exptl_crystal_size_min 0.1
_refine_diff_density_max 0.516
_refine_diff_density_min -0.326
_refine_diff_density_rms 0.072
_refine_ls_extinction_method none
_refine_ls_goodness_of_fit_ref 1.031
_refine_ls_hydrogen_treatment mixed
_refine_ls_matrix_type full
_refine_ls_number_parameters 489
_refine_ls_number_reflns 6179
_refine_ls_number_restraints 24
_refine_ls_restrained_S_all 1.030
_refine_ls_R_factor_all 0.1303
_refine_ls_R_factor_gt 0.0976
_refine_ls_shift/su_max 0.009
_refine_ls_shift/su_mean 0.000
_refine_ls_structure_factor_coef Fsqd
_refine_ls_weighting_details 'w=1/[\s^2^(Fo^2^)+(0.1015P)^2^+14.9600P] where P=(Fo^2^+2Fc^2^)/3'
_refine_ls_weighting_scheme calc
_refine_ls_wR_factor_gt 0.2360
_refine_ls_wR_factor_ref 0.2716
_reflns_Friedel_coverage 0.000
_reflns_number_gt 4573
_reflns_number_total 6179
_reflns_threshold_expression 'I > 2\s(I)'
_cod_data_source_file d4cc02867h2.cif
_cod_data_source_block 0804-1_pl_sq
_cod_depositor_comments 'Adding full bibliography for 7133253--7133254.cif.'
_cod_database_code 7133254
_shelx_shelxl_version_number 2018/3
_shelx_space_group_comment
;
The symmetry employed for this shelxl refinement is uniquely defined
by the following loop, which should always be used as a source of
symmetry information in preference to the above space-group names.
They are only intended as comments.
;
_shelx_estimated_absorpt_t_max 0.930
_shelx_estimated_absorpt_t_min 0.808
_olex2_refinement_description
;
1. Fixed Uiso
 At 1.2 times of:
  All C(H) groups, All C(H,H) groups, All C(H,H,H,H) groups
2. Uiso/Uaniso restraints and constraints
N00I \\sim O001: within 2A with sigma of 0.001 and sigma for terminal atoms of
0.002 within 2A
O01H \\sim C02V \\sim C02R: within 2A with sigma of 0.001 and sigma for
terminal atoms of 0.002 within 2A
3. Rigid body (RIGU) restrains
 N00I, O001
 with sigma for 1-2 distances of 0.001 and sigma for 1-3 distances of 0.002
 O01H, C02V
 with sigma for 1-2 distances of 0.001 and sigma for 1-3 distances of 0.002
4. Others
 Sof(C0AA)=Sof(H0AA)=Sof(H0AB)=Sof(H02P)=1-FVAR(1)
 Sof(C02Y)=Sof(H02Q)=Sof(H02R)=Sof(H02W)=FVAR(1)
 Sof(H02N)=Sof(H02O)=Sof(O01I)=1-FVAR(2)
 Sof(O01H)=Sof(H02S)=Sof(H02V)=FVAR(2)
5.a Secondary CH2 refined with riding coordinates:
 C013(H01A,H01B), C017(H01C,H01D), C018(H01E,H01F), C01O(H01H,H01I), C01P(H01J,
 H01K), C01U(H01M,H01O), C026(H02A,H02B), C029(H02C,H02D), C02D(H02E,H02F),
 C02G(H02H,H02I), C02R(H02L,H02M), C02Y(H02Q,H02R), C02Z(H02T,H02X), C0AA(H0AA,
 H0AB)
5.b Aromatic/amide H refined with riding coordinates:
 C00T(H00T), C00W(H00W), C015(H015), C01F(H01G), C01L(H01L), C01N(H01N),
 C01X(H01X), C01Y(H01Y), C02E(H02G), C02H(H02J), C02J(H02K), C02S(H02S),
 C02S(H02N), C02U(H02U), C02V(H02O)
;
_platon_squeeze_void_probe_radius 1.20
_olex2_submission_special_instructions 'No special instructions were received'

loop_
_space_group_symop_operation_xyz
'x, y, z'
'-x, y+1/2, -z+1/2'
'-x, -y, -z'
'x, -y-1/2, z-1/2'

loop_
_atom_site_label
_atom_site_type_symbol
_atom_site_fract_x
_atom_site_fract_y
_atom_site_fract_z
_atom_site_U_iso_or_equiv
_atom_site_adp_type
_atom_site_occupancy
_atom_site_site_symmetry_order
_atom_site_calc_flag
_atom_site_refinement_flags_posn
_atom_site_refinement_flags_adp
_atom_site_refinement_flags_occupancy
_atom_site_disorder_assembly
_atom_site_disorder_group
O001 O -0.52616(11) 0.5436(8) -1.81107(13) 0.0545(8) Uani 1 1 d . U . . .
O003 O -0.46875(11) 0.5353(8) -1.76216(12) 0.0515(9) Uani 1 1 d . . . . .
O005 O -0.35921(11) -1.0494(8) -2.07293(12) 0.0545(10) Uani 1 1 d . . . . .
O006 O -0.26453(10) -1.1510(8) -1.93092(13) 0.0485(9) Uani 1 1 d . . . . .
O007 O -0.13272(11) -1.0336(8) -2.23486(13) 0.0538(9) Uani 1 1 d . . . . .
O008 O -0.22087(11) -1.1974(8) -2.26021(13) 0.0515(9) Uani 1 1 d . . . . .
O00B O -0.36212(11) -0.9730(8) -2.17657(13) 0.0545(9) Uani 1 1 d . . . . .
O00C O -0.17884(11) -1.2872(9) -1.90231(14) 0.0585(10) Uani 1 1 d . . . . .
O00E O -0.32109(11) -1.2039(9) -2.29140(13) 0.0592(10) Uani 1 1 d . . . . .
O00X O -0.05146(16) -0.6212(11) -2.09396(19) 0.0873(15) Uani 1 1 d . . . . .
O01H O -0.0899(3) -1.159(3) -1.8969(3) 0.0736(14) Uani 0.642(15) 1 d . U P A 1
O024 O -0.05888(17) -0.9011(14) -1.97826(19) 0.1034(19) Uani 1 1 d . . . . .
N021 N -0.45420(16) -0.3322(12) -2.01794(19) 0.0717(15) Uani 1 1 d . . . . .
N00I N -0.48979(13) 0.4591(9) -1.79984(16) 0.0501(9) Uani 1 1 d . U . . .
C00M C -0.35775(15) -0.6986(10) -1.95112(18) 0.0415(11) Uani 1 1 d . . . . .
C00S C -0.41435(15) -0.3316(10) -1.93124(16) 0.0396(11) Uani 1 1 d . . . . .
C00T C -0.48972(15) 0.2082(11) -1.87889(18) 0.0441(12) Uani 1 1 d . . . . .
H00T H -0.515158 0.307189 -1.889055 0.053 Uiso 1 1 calc R U . . .
C00W C -0.37974(14) -0.4917(10) -1.92054(17) 0.0396(11) Uani 1 1 d . . . . .
H00W H -0.367381 -0.467749 -1.887888 0.048 Uiso 1 1 calc R U . . .
C013 C -0.28301(16) -1.1784(12) -2.31707(19) 0.0513(13) Uani 1 1 d . . . . .
H01A H -0.274121 -0.976297 -2.316776 0.062 Uiso 1 1 calc R U . . .
H01B H -0.289063 -1.234537 -2.352102 0.062 Uiso 1 1 calc R U . . .
C015 C -0.32213(14) -0.8329(10) -1.92926(18) 0.0415(11) Uani 1 1 d . . . . .
H015 H -0.313191 -0.788681 -1.895961 0.050 Uiso 1 1 calc R U . . .
C016 C -0.47023(15) 0.2514(10) -1.83266(18) 0.0412(11) Uani 1 1 d . . . . .
C017 C -0.39348(17) -0.9040(12) -2.09943(18) 0.0500(13) Uani 1 1 d . . . . .
H01C H -0.386758 -0.699053 -2.102194 0.060 Uiso 1 1 calc R U . . .
H01D H -0.420255 -0.924071 -2.081795 0.060 Uiso 1 1 calc R U . . .
C018 C -0.24014(16) -1.3529(11) -1.9570(2) 0.0490(12) Uani 1 1 d . . . . .
H01E H -0.224778 -1.256344 -1.983360 0.059 Uiso 1 1 calc R U . . .
H01F H -0.259311 -1.498304 -1.972690 0.059 Uiso 1 1 calc R U . . .
C019 C -0.29924(14) -1.0320(10) -1.95543(18) 0.0417(11) Uani 1 1 d . . . . .
C01A C -0.34853(16) -0.9639(11) -2.02575(17) 0.0446(12) Uani 1 1 d . . . . .
C01B C -0.10105(16) -0.8727(12) -2.2129(2) 0.0526(14) Uani 1 1 d . . . . .
C01F C -0.47106(15) 0.0149(11) -1.91043(18) 0.0455(12) Uani 1 1 d . . . . .
H01G H -0.484354 -0.019286 -1.942341 0.055 Uiso 1 1 calc R U . . .
C01I C -0.43372(15) -0.1286(10) -1.89656(16) 0.0394(11) Uani 1 1 d . . . . .
C01L C -0.31228(15) -1.0996(11) -2.00401(18) 0.0449(12) Uani 1 1 d . . . . .
H01L H -0.296937 -1.235256 -2.022184 0.054 Uiso 1 1 calc R U . . .
C01N C -0.41458(15) -0.0740(11) -1.84859(18) 0.0430(11) Uani 1 1 d . . . . .
H01N H -0.388895 -0.169184 -1.838121 0.052 Uiso 1 1 calc R U . . .
C01O C -0.36111(17) -1.1315(13) -2.2211(2) 0.0553(14) Uani 1 1 d . . . . .
H01H H -0.386780 -1.089591 -2.242862 0.066 Uiso 1 1 calc R U . . .
H01I H -0.360653 -1.337768 -2.213684 0.066 Uiso 1 1 calc R U . . .
C01P C -0.15992(17) -1.1887(12) -2.2037(2) 0.0554(14) Uani 1 1 d . . . . .
H01J H -0.176698 -1.055135 -2.184080 0.066 Uiso 1 1 calc R U . . .
H01K H -0.142487 -1.309594 -2.180408 0.066 Uiso 1 1 calc R U . . .
C01U C -0.39855(16) -1.0348(12) -2.14967(18) 0.0475(12) Uani 1 1 d . . . . .
H01M H -0.401909 -1.243316 -2.146576 0.057 Uiso 1 1 calc R U . . .
H01O H -0.424496 -0.958219 -2.167534 0.057 Uiso 1 1 calc R U . . .
C01X C -0.43296(15) 0.1161(10) -1.81707(17) 0.0420(11) Uani 1 1 d . . . . .
H01X H -0.420048 0.152933 -1.785061 0.050 Uiso 1 1 calc R U . . .
C01Y C -0.37072(16) -0.7665(11) -2.00026(18) 0.0454(12) Uani 1 1 d . . . . .
H01Y H -0.394953 -0.675226 -2.015822 0.054 Uiso 1 1 calc R U . . .
C026 C -0.24676(16) -1.3545(12) -2.2959(2) 0.0512(13) Uani 1 1 d . . . . .
H02A H -0.258238 -1.525659 -2.279838 0.061 Uiso 1 1 calc R U . . .
H02B H -0.228916 -1.418253 -2.322980 0.061 Uiso 1 1 calc R U . . .
C027 C -0.06154(19) -0.6699(14) -2.1433(2) 0.0660(17) Uani 1 1 d . . . . .
C029 C -0.18930(18) -1.3695(12) -2.2355(2) 0.0556(14) Uani 1 1 d . . . . .
H02C H -0.172795 -1.472039 -2.260199 0.067 Uiso 1 1 calc R U . . .
H02D H -0.203206 -1.512227 -2.214712 0.067 Uiso 1 1 calc R U . . .
C02D C -0.20862(16) -1.4917(12) -1.9205(2) 0.0554(14) Uani 1 1 d . . . . .
H02E H -0.223903 -1.573629 -1.892620 0.067 Uiso 1 1 calc R U . . .
H02F H -0.193538 -1.647649 -1.936928 0.067 Uiso 1 1 calc R U . . .
C02E C -0.0350(2) -0.5257(14) -2.1759(3) 0.076(2) Uani 1 1 d . . . . .
H02G H -0.012123 -0.408810 -2.163283 0.091 Uiso 1 1 calc R U . . .
C02G C -0.32103(17) -1.0467(14) -2.24643(19) 0.0563(14) Uani 1 1 d . . . . .
H02H H -0.321172 -0.839918 -2.253403 0.068 Uiso 1 1 calc R U . . .
H02I H -0.295265 -1.092430 -2.225064 0.068 Uiso 1 1 calc R U . . .
C02H C -0.09430(17) -0.8404(13) -2.1615(2) 0.0565(14) Uani 1 1 d . . . . .
H02J H -0.112198 -0.935475 -2.139452 0.068 Uiso 1 1 calc R U . . .
C02J C -0.07490(17) -0.7287(13) -2.2448(3) 0.0626(15) Uani 1 1 d . . . . .
H02K H -0.079534 -0.750041 -2.279726 0.075 Uiso 1 1 calc R U . . .
C02K C -0.43625(16) -0.3355(12) -1.9795(2) 0.0529(14) Uani 1 1 d . . . . .
C02R C -0.1478(2) -1.4077(16) -1.8682(2) 0.0735(13) Uani 1 1 d . U . . .
H02L H -0.134364 -1.573704 -1.883721 0.088 Uiso 1 1 calc R U . . .
H02M H -0.161987 -1.475024 -1.838451 0.088 Uiso 1 1 calc R U . . .
C02S C -0.0549(2) -1.028(2) -1.8931(3) 0.090(2) Uani 1 1 d . . . . .
H02S H -0.039726 -1.023311 -1.861648 0.108 Uiso 0.642(15) 1 calc R U P A 1
H02N H -0.037248 -1.141387 -1.871223 0.108 Uiso 0.358(15) 1 calc R U P A 2
C02U C -0.04292(19) -0.5586(14) -2.2264(3) 0.0684(17) Uani 1 1 d . . . . .
H02U H -0.025636 -0.459993 -2.248656 0.082 Uiso 1 1 calc R U . . .
C02V C -0.1152(2) -1.2020(16) -1.8536(3) 0.0736(13) Uani 1 1 d . U . . .
H02O H -0.104068 -1.205042 -1.820146 0.088 Uiso 0.358(15) 1 calc R U P A 2
H02V H -0.091(3) -1.28(2) -1.835(4) 0.088 Uiso 0.642(15) 1 d . U P A 1
C02W C -0.0747(4) -0.772(2) -2.0600(3) 0.104(3) Uani 1 1 d . . . . .
C02Y C -0.0470(6) -0.702(3) -2.0116(4) 0.079(5) Uani 0.71(3) 1 d . . P B 1
H02Q H -0.016104 -0.717246 -2.017429 0.095 Uiso 0.71(3) 1 calc R U P B 1
H02R H -0.053063 -0.507427 -1.999795 0.095 Uiso 0.71(3) 1 calc R U P B 1
C02Z C -0.0376(3) -0.891(2) -1.9324(3) 0.102(3) Uani 1 1 d . . . . .
H02T H -0.034036 -0.687756 -1.923239 0.123 Uiso 1 1 calc R U . . .
H02X H -0.008552 -0.969113 -1.936038 0.123 Uiso 1 1 calc R U . . .
C0AA C -0.0759(11) -0.688(7) -2.0020(11) 0.080(12) Uani 0.29(3) 1 d . . P B 2
H0AA H -0.059341 -0.511738 -1.994929 0.095 Uiso 0.29(3) 1 calc R U P B 2
H0AB H -0.105733 -0.657577 -1.992621 0.095 Uiso 0.29(3) 1 calc R U P B 2
H02W H -0.104(4) -0.72(3) -2.059(4) 0.095 Uiso 0.71(3) 1 d . U P B 1
H02P H -0.072(8) -0.98(6) -2.077(10) 0.095 Uiso 0.29(3) 1 d . U P B 2
O01I O -0.0990(4) -1.000(3) -1.8853(4) 0.051(4) Uani 0.358(15) 1 d . . P A 2

loop_
_atom_site_aniso_label
_atom_site_aniso_U_11
_atom_site_aniso_U_22
_atom_site_aniso_U_33
_atom_site_aniso_U_23
_atom_site_aniso_U_13
_atom_site_aniso_U_12
O001 0.0488(15) 0.0544(18) 0.0586(18) -0.0059(15) -0.0121(14) 0.0114(14)
O003 0.057(2) 0.049(2) 0.046(2) -0.0088(17) -0.0132(16) -0.0021(17)
O005 0.063(2) 0.058(2) 0.0404(19) -0.0072(17) -0.0173(16) 0.0180(18)
O006 0.0447(18) 0.049(2) 0.051(2) -0.0017(17) -0.0103(15) 0.0073(16)
O007 0.051(2) 0.057(2) 0.052(2) -0.0029(18) -0.0122(16) -0.0052(18)
O008 0.054(2) 0.047(2) 0.052(2) -0.0077(17) -0.0167(16) -0.0048(17)
O00B 0.051(2) 0.063(2) 0.048(2) -0.0109(18) -0.0038(16) -0.0081(18)
O00C 0.053(2) 0.066(2) 0.054(2) 0.0117(19) -0.0164(17) 0.0063(19)
O00E 0.0465(19) 0.080(3) 0.050(2) -0.025(2) -0.0064(16) -0.0105(19)
O00X 0.090(3) 0.085(3) 0.082(3) -0.010(3) -0.047(3) -0.014(3)
O01H 0.063(2) 0.089(3) 0.066(3) 0.017(2) -0.0217(19) -0.008(2)
O024 0.087(3) 0.132(5) 0.087(4) 0.034(3) -0.043(3) -0.038(4)
N021 0.069(3) 0.087(4) 0.056(3) -0.015(3) -0.024(2) 0.030(3)
N00I 0.0469(16) 0.0483(19) 0.0537(19) -0.0045(17) -0.0112(15) 0.0082(15)
C00M 0.046(3) 0.035(3) 0.043(3) -0.002(2) -0.011(2) -0.004(2)
C00S 0.045(3) 0.039(3) 0.034(2) 0.002(2) -0.0094(19) -0.001(2)
C00T 0.042(3) 0.048(3) 0.041(3) 0.000(2) -0.011(2) 0.002(2)
C00W 0.043(3) 0.040(3) 0.035(2) -0.002(2) -0.0089(19) -0.003(2)
C013 0.052(3) 0.059(3) 0.043(3) -0.011(3) -0.003(2) -0.012(3)
C015 0.040(2) 0.037(3) 0.046(3) 0.002(2) -0.006(2) -0.003(2)
C016 0.046(3) 0.034(3) 0.043(3) 0.000(2) -0.007(2) -0.002(2)
C017 0.056(3) 0.050(3) 0.042(3) 0.003(2) -0.011(2) 0.013(3)
C018 0.042(3) 0.043(3) 0.061(3) -0.003(3) -0.006(2) 0.004(2)
C019 0.036(2) 0.038(3) 0.050(3) 0.006(2) -0.008(2) -0.001(2)
C01A 0.053(3) 0.046(3) 0.033(2) -0.005(2) -0.011(2) -0.002(2)
C01B 0.041(3) 0.053(3) 0.061(3) -0.008(3) -0.017(2) 0.009(2)
C01F 0.042(3) 0.046(3) 0.047(3) -0.003(2) -0.018(2) -0.001(2)
C01I 0.048(3) 0.034(2) 0.036(2) 0.002(2) -0.010(2) -0.006(2)
C01L 0.044(3) 0.043(3) 0.047(3) -0.003(2) -0.006(2) -0.003(2)
C01N 0.041(3) 0.041(3) 0.044(3) 0.003(2) -0.016(2) 0.002(2)
C01O 0.052(3) 0.058(3) 0.053(3) -0.014(3) -0.020(2) 0.002(3)
C01P 0.054(3) 0.051(3) 0.060(3) -0.003(3) -0.013(3) 0.003(3)
C01U 0.048(3) 0.052(3) 0.041(3) -0.005(2) -0.011(2) 0.004(2)
C01X 0.049(3) 0.040(3) 0.035(2) -0.003(2) -0.010(2) 0.000(2)
C01Y 0.048(3) 0.046(3) 0.041(3) -0.002(2) -0.008(2) 0.004(2)
C026 0.050(3) 0.052(3) 0.050(3) -0.010(3) -0.008(2) -0.011(2)
C027 0.061(4) 0.060(4) 0.073(4) -0.003(3) -0.034(3) 0.006(3)
C029 0.064(3) 0.045(3) 0.057(3) -0.001(3) -0.012(3) 0.001(3)
C02D 0.044(3) 0.053(3) 0.068(4) 0.009(3) -0.004(2) 0.004(3)
C02E 0.053(3) 0.057(4) 0.114(6) -0.007(4) -0.023(4) -0.006(3)
C02G 0.056(3) 0.069(4) 0.043(3) -0.015(3) -0.009(2) -0.012(3)
C02H 0.046(3) 0.060(4) 0.061(3) 0.002(3) -0.016(2) 0.003(3)
C02J 0.051(3) 0.059(4) 0.078(4) -0.007(3) -0.005(3) 0.001(3)
C02K 0.047(3) 0.052(3) 0.057(3) -0.007(3) -0.019(3) 0.011(2)
C02R 0.063(2) 0.089(3) 0.066(2) 0.018(2) -0.0209(19) -0.007(2)
C02S 0.060(4) 0.138(7) 0.069(4) 0.017(5) -0.019(3) 0.006(5)
C02U 0.056(3) 0.061(4) 0.088(5) -0.013(3) -0.001(3) -0.002(3)
C02V 0.064(2) 0.089(3) 0.066(2) 0.018(2) -0.0216(18) -0.008(2)
C02W 0.148(8) 0.088(6) 0.069(5) 0.000(5) -0.050(6) -0.028(6)
C02Y 0.072(10) 0.096(9) 0.067(6) 0.005(6) -0.007(5) -0.029(7)
C02Z 0.094(5) 0.136(7) 0.072(5) 0.018(5) -0.040(4) -0.053(5)
C0AA 0.043(18) 0.11(2) 0.082(17) -0.046(16) -0.035(13) 0.030(15)
O01I 0.059(6) 0.028(7) 0.064(7) 0.009(5) -0.009(5) 0.016(5)

loop_
_atom_type_symbol
_atom_type_description
_atom_type_scat_dispersion_real
_atom_type_scat_dispersion_imag
_atom_type_scat_source
C C 0.0181 0.0091 'International Tables Vol C Tables 4.2.6.8 and 6.1.1.4'
H H 0.0000 0.0000 'International Tables Vol C Tables 4.2.6.8 and 6.1.1.4'
N N 0.0311 0.0180 'International Tables Vol C Tables 4.2.6.8 and 6.1.1.4'
O O 0.0492 0.0322 'International Tables Vol C Tables 4.2.6.8 and 6.1.1.4'

loop_
_geom_angle_atom_site_label_1
_geom_angle_atom_site_label_2
_geom_angle_atom_site_label_3
_geom_angle
_geom_angle_site_symmetry_1
_geom_angle_site_symmetry_3
_geom_angle_publ_flag
C01A O005 C017 117.8(4) . . ?
C019 O006 C018 117.9(4) . . ?
C01B O007 C01P 118.1(4) . . ?
C029 O008 C026 112.2(4) . . ?
C01U O00B C01O 112.5(4) . . ?
C02D O00C C02R 111.8(5) . . ?
C013 O00E C02G 114.3(4) . . ?
C027 O00X C02W 116.9(5) . . ?
C02S O01H C02V 120.6(8) . . ?
C02Y O024 C02Z 115.6(7) . . ?
C0AA O024 C02Z 126.0(12) . . ?
O001 N00I O003 123.8(4) . . ?
O001 N00I C016 118.4(4) . . ?
O003 N00I C016 117.8(4) . . ?
C015 C00M C00W 116.9(4) . . ?
C015 C00M C01Y 119.0(5) . . ?
C01Y C00M C00W 124.1(4) . . ?
C00W C00S C01I 125.3(4) . . ?
C00W C00S C02K 122.0(4) . . ?
C02K C00S C01I 112.8(4) . . ?
C016 C00T H00T 121.0 . . ?
C016 C00T C01F 118.0(4) . . ?
C01F C00T H00T 121.0 . . ?
C00M C00W H00W 114.8 . . ?
C00S C00W C00M 130.4(4) . . ?
C00S C00W H00W 114.8 . . ?
O00E C013 H01A 108.7 . . ?
O00E C013 H01B 108.7 . . ?
O00E C013 C026 114.1(5) . . ?
H01A C013 H01B 107.6 . . ?
C026 C013 H01A 108.7 . . ?
C026 C013 H01B 108.7 . . ?
C00M C015 H015 119.5 . . ?
C00M C015 C019 120.9(4) . . ?
C019 C015 H015 119.5 . . ?
C00T C016 N00I 117.7(4) . . ?
C00T C016 C01X 122.6(5) . . ?
C01X C016 N00I 119.7(4) . . ?
O005 C017 H01C 110.2 . . ?
O005 C017 H01D 110.2 . . ?
O005 C017 C01U 107.4(4) . . ?
H01C C017 H01D 108.5 . . ?
C01U C017 H01C 110.2 . . ?
C01U C017 H01D 110.2 . . ?
O006 C018 H01E 110.0 . . ?
O006 C018 H01F 110.0 . . ?
O006 C018 C02D 108.4(4) . . ?
H01E C018 H01F 108.4 . . ?
C02D C018 H01E 110.0 . . ?
C02D C018 H01F 110.0 . . ?
O006 C019 C015 116.6(4) . . ?
O006 C019 C01L 123.5(5) . . ?
C01L C019 C015 119.9(4) . . ?
O005 C01A C01L 114.2(4) . . ?
O005 C01A C01Y 124.5(4) . . ?
C01Y C01A C01L 121.3(4) . . ?
O007 C01B C02H 124.2(5) . . ?
O007 C01B C02J 116.0(5) . . ?
C02J C01B C02H 119.8(5) . . ?
C00T C01F H01G 119.1 . . ?
C01I C01F C00T 121.9(4) . . ?
C01I C01F H01G 119.1 . . ?
C01F C01I C00S 120.6(4) . . ?
C01F C01I C01N 117.9(4) . . ?
C01N C01I C00S 121.5(4) . . ?
C019 C01L C01A 118.8(5) . . ?
C019 C01L H01L 120.6 . . ?
C01A C01L H01L 120.6 . . ?
C01I C01N H01N 119.7 . . ?
C01X C01N C01I 120.6(4) . . ?
C01X C01N H01N 119.7 . . ?
O00B C01O H01H 110.2 . . ?
O00B C01O H01I 110.2 . . ?
O00B C01O C02G 107.5(4) . . ?
H01H C01O H01I 108.5 . . ?
C02G C01O H01H 110.2 . . ?
C02G C01O H01I 110.2 . . ?
O007 C01P H01J 109.9 . . ?
O007 C01P H01K 109.9 . . ?
O007 C01P C029 108.8(5) . . ?
H01J C01P H01K 108.3 . . ?
C029 C01P H01J 109.9 . . ?
C029 C01P H01K 109.9 . . ?
O00B C01U C017 109.4(4) . . ?
O00B C01U H01M 109.8 . . ?
O00B C01U H01O 109.8 . . ?
C017 C01U H01M 109.8 . . ?
C017 C01U H01O 109.8 . . ?
H01M C01U H01O 108.2 . . ?
C016 C01X C01N 119.1(4) . . ?
C016 C01X H01X 120.5 . . ?
C01N C01X H01X 120.5 . . ?
C00M C01Y H01Y 120.0 . . ?
C01A C01Y C00M 120.1(5) . . ?
C01A C01Y H01Y 120.0 . . ?
O008 C026 C013 111.3(4) . . ?
O008 C026 H02A 109.4 . . ?
O008 C026 H02B 109.4 . . ?
C013 C026 H02A 109.4 . . ?
C013 C026 H02B 109.4 . . ?
H02A C026 H02B 108.0 . . ?
O00X C027 C02E 114.2(6) . . ?
O00X C027 C02H 125.0(7) . . ?
C02H C027 C02E 120.7(6) . . ?
O008 C029 C01P 109.8(5) . . ?
O008 C029 H02C 109.7 . . ?
O008 C029 H02D 109.7 . . ?
C01P C029 H02C 109.7 . . ?
C01P C029 H02D 109.7 . . ?
H02C C029 H02D 108.2 . . ?
O00C C02D C018 109.3(4) . . ?
O00C C02D H02E 109.8 . . ?
O00C C02D H02F 109.8 . . ?
C018 C02D H02E 109.8 . . ?
C018 C02D H02F 109.8 . . ?
H02E C02D H02F 108.3 . . ?
C027 C02E H02G 120.7 . . ?
C02U C02E C027 118.5(6) . . ?
C02U C02E H02G 120.7 . . ?
O00E C02G C01O 106.6(4) . . ?
O00E C02G H02H 110.4 . . ?
O00E C02G H02I 110.4 . . ?
C01O C02G H02H 110.4 . . ?
C01O C02G H02I 110.4 . . ?
H02H C02G H02I 108.6 . . ?
C01B C02H H02J 120.4 . . ?
C027 C02H C01B 119.2(6) . . ?
C027 C02H H02J 120.4 . . ?
C01B C02J H02K 119.8 . . ?
C02U C02J C01B 120.4(6) . . ?
C02U C02J H02K 119.8 . . ?
N021 C02K C00S 178.3(6) . . ?
O00C C02R H02L 109.4 . . ?
O00C C02R H02M 109.4 . . ?
O00C C02R C02V 111.1(6) . . ?
H02L C02R H02M 108.0 . . ?
C02V C02R H02L 109.4 . . ?
C02V C02R H02M 109.4 . . ?
O01H C02S H02S 118.5 . . ?
O01H C02S C02Z 122.9(7) . . ?
C02Z C02S H02S 118.5 . . ?
C02Z C02S H02N 120.1 . . ?
C02Z C02S O01I 119.9(8) . . ?
O01I C02S H02N 120.1 . . ?
C02E C02U H02U 119.3 . . ?
C02J C02U C02E 121.3(7) . . ?
C02J C02U H02U 119.3 . . ?
O01H C02V H02V 91(7) . . ?
C02R C02V O01H 106.1(7) . . ?
C02R C02V H02O 117.9 . . ?
C02R C02V H02V 115(7) . . ?
O01I C02V C02R 124.3(7) . . ?
O01I C02V H02O 117.9 . . ?
O00X C02W C02Y 98.9(8) . . ?
O00X C02W C0AA 123.4(18) . . ?
O00X C02W H02W 116(7) . . ?
O00X C02W H02P 98(10) . . ?
C02Y C02W H02W 115(7) . . ?
C0AA C02W H02P 129(10) . . ?
O024 C02Y C02W 104.2(8) . . ?
O024 C02Y H02Q 110.9 . . ?
O024 C02Y H02R 110.9 . . ?
C02W C02Y H02Q 110.9 . . ?
C02W C02Y H02R 110.9 . . ?
H02Q C02Y H02R 108.9 . . ?
O024 C02Z C02S 119.0(6) . . ?
O024 C02Z H02T 107.6 . . ?
O024 C02Z H02X 107.6 . . ?
C02S C02Z H02T 107.6 . . ?
C02S C02Z H02X 107.6 . . ?
H02T C02Z H02X 107.0 . . ?
O024 C0AA C02W 105.0(16) . . ?
O024 C0AA H0AA 110.7 . . ?
O024 C0AA H0AB 110.7 . . ?
C02W C0AA H0AA 110.7 . . ?
C02W C0AA H0AB 110.7 . . ?
H0AA C0AA H0AB 108.8 . . ?
C02V O01I C02S 114.7(9) . . ?

loop_
_geom_bond_atom_site_label_1
_geom_bond_atom_site_label_2
_geom_bond_distance
_geom_bond_site_symmetry_2
_geom_bond_publ_flag
O001 N00I 1.229(5) . ?
O003 N00I 1.235(5) . ?
O005 C017 1.431(6) . ?
O005 C01A 1.360(6) . ?
O006 C018 1.427(6) . ?
O006 C019 1.362(5) . ?
O007 C01B 1.358(6) . ?
O007 C01P 1.428(7) . ?
O008 C026 1.430(6) . ?
O008 C029 1.416(6) . ?
O00B C01O 1.415(6) . ?
O00B C01U 1.414(6) . ?
O00C C02D 1.409(7) . ?
O00C C02R 1.420(7) . ?
O00E C013 1.415(6) . ?
O00E C02G 1.421(6) . ?
O00X C027 1.371(8) . ?
O00X C02W 1.395(11) . ?
O01H C02S 1.258(10) . ?
O01H C02V 1.460(11) . ?
O024 C02Y 1.365(11) . ?
O024 C02Z 1.375(8) . ?
O024 C0AA 1.29(3) . ?
N021 C02K 1.153(6) . ?
N00I C016 1.473(7) . ?
C00M C00W 1.470(7) . ?
C00M C015 1.386(7) . ?
C00M C01Y 1.403(7) . ?
C00S C00W 1.338(7) . ?
C00S C01I 1.488(7) . ?
C00S C02K 1.440(7) . ?
C00T H00T 0.9500 . ?
C00T C016 1.375(7) . ?
C00T C01F 1.394(7) . ?
C00W H00W 0.9500 . ?
C013 H01A 0.9900 . ?
C013 H01B 0.9900 . ?
C013 C026 1.494(8) . ?
C015 H015 0.9500 . ?
C015 C019 1.393(7) . ?
C016 C01X 1.375(7) . ?
C017 H01C 0.9900 . ?
C017 H01D 0.9900 . ?
C017 C01U 1.489(7) . ?
C018 H01E 0.9900 . ?
C018 H01F 0.9900 . ?
C018 C02D 1.506(7) . ?
C019 C01L 1.389(7) . ?
C01A C01L 1.403(7) . ?
C01A C01Y 1.366(7) . ?
C01B C02H 1.400(8) . ?
C01B C02J 1.396(9) . ?
C01F H01G 0.9500 . ?
C01F C01I 1.384(7) . ?
C01I C01N 1.421(6) . ?
C01L H01L 0.9500 . ?
C01N H01N 0.9500 . ?
C01N C01X 1.380(7) . ?
C01O H01H 0.9900 . ?
C01O H01I 0.9900 . ?
C01O C02G 1.514(8) . ?
C01P H01J 0.9900 . ?
C01P H01K 0.9900 . ?
C01P C029 1.490(8) . ?
C01U H01M 0.9900 . ?
C01U H01O 0.9900 . ?
C01X H01X 0.9500 . ?
C01Y H01Y 0.9500 . ?
C026 H02A 0.9900 . ?
C026 H02B 0.9900 . ?
C027 C02E 1.415(10) . ?
C027 C02H 1.372(8) . ?
C029 H02C 0.9900 . ?
C029 H02D 0.9900 . ?
C02D H02E 0.9900 . ?
C02D H02F 0.9900 . ?
C02E H02G 0.9500 . ?
C02E C02U 1.381(10) . ?
C02G H02H 0.9900 . ?
C02G H02I 0.9900 . ?
C02H H02J 0.9500 . ?
C02J H02K 0.9500 . ?
C02J C02U 1.355(8) . ?
C02R H02L 0.9900 . ?
C02R H02M 0.9900 . ?
C02R C02V 1.446(9) . ?
C02S H02S 0.9500 . ?
C02S H02N 0.9500 . ?
C02S C02Z 1.379(10) . ?
C02S O01I 1.415(14) . ?
C02U H02U 0.9500 . ?
C02V H02O 0.9500 . ?
C02V H02V 0.95(11) . ?
C02V O01I 1.391(12) . ?
C02W C02Y 1.563(12) . ?
C02W C0AA 1.62(3) . ?
C02W H02W 0.95(11) . ?
C02W H02P 1.1(3) . ?
C02Y H02Q 0.9900 . ?
C02Y H02R 0.9900 . ?
C02Z H02T 0.9900 . ?
C02Z H02X 0.9900 . ?
C0AA H0AA 0.9900 . ?
C0AA H0AB 0.9900 . ?

loop_
_geom_torsion_atom_site_label_1
_geom_torsion_atom_site_label_2
_geom_torsion_atom_site_label_3
_geom_torsion_atom_site_label_4
_geom_torsion
_geom_torsion_site_symmetry_1
_geom_torsion_site_symmetry_2
_geom_torsion_site_symmetry_3
_geom_torsion_site_symmetry_4
_geom_torsion_publ_flag
O001 N00I C016 C00T 13.3(7) . . . . ?
O001 N00I C016 C01X -168.8(5) . . . . ?
O003 N00I C016 C00T -167.7(5) . . . . ?
O003 N00I C016 C01X 10.2(7) . . . . ?
O005 C017 C01U O00B -67.2(6) . . . . ?
O005 C01A C01L C019 -178.6(5) . . . . ?
O005 C01A C01Y C00M 178.2(5) . . . . ?
O006 C018 C02D O00C -65.7(5) . . . . ?
O006 C019 C01L C01A -179.9(5) . . . . ?
O007 C01B C02H C027 -179.3(5) . . . . ?
O007 C01B C02J C02U 178.8(5) . . . . ?
O007 C01P C029 O008 -73.4(6) . . . . ?
O00B C01O C02G O00E -178.9(4) . . . . ?
O00C C02R C02V O01H -71.0(8) . . . . ?
O00C C02R C02V O01I -37.2(12) . . . . ?
O00E C013 C026 O008 -91.9(5) . . . . ?
O00X C027 C02E C02U -179.2(6) . . . . ?
O00X C027 C02H C01B -179.8(6) . . . . ?
O00X C02W C02Y O024 -162.9(10) . . . . ?
O00X C02W C0AA O024 -117(2) . . . . ?
O01H C02S C02Z O024 -1.3(17) . . . . ?
N00I C016 C01X C01N -178.8(5) . . . . ?
C00M C015 C019 O006 179.5(4) . . . . ?
C00M C015 C019 C01L -0.5(7) . . . . ?
C00S C01I C01N C01X 179.7(5) . . . . ?
C00T C016 C01X C01N -1.0(8) . . . . ?
C00T C01F C01I C00S -179.4(5) . . . . ?
C00T C01F C01I C01N 0.2(8) . . . . ?
C00W C00M C015 C019 -179.9(4) . . . . ?
C00W C00M C01Y C01A -179.4(5) . . . . ?
C00W C00S C01I C01F -176.2(5) . . . . ?
C00W C00S C01I C01N 4.2(8) . . . . ?
C013 O00E C02G C01O -172.3(5) . . . . ?
C015 C00M C00W C00S -180.0(5) . . . . ?
C015 C00M C01Y C01A 0.4(8) . . . . ?
C015 C019 C01L C01A 0.1(7) . . . . ?
C016 C00T C01F C01I -0.8(8) . . . . ?
C017 O005 C01A C01L -174.6(5) . . . . ?
C017 O005 C01A C01Y 6.3(8) . . . . ?
C018 O006 C019 C015 -179.2(4) . . . . ?
C018 O006 C019 C01L 0.8(7) . . . . ?
C019 O006 C018 C02D -170.3(4) . . . . ?
C01A O005 C017 C01U 179.6(5) . . . . ?
C01B O007 C01P C029 -174.7(4) . . . . ?
C01B C02J C02U C02E 0.8(9) . . . . ?
C01F C00T C016 N00I 179.1(4) . . . . ?
C01F C00T C016 C01X 1.3(8) . . . . ?
C01F C01I C01N C01X 0.1(7) . . . . ?
C01I C00S C00W C00M 179.8(5) . . . . ?
C01I C01N C01X C016 0.3(8) . . . . ?
C01L C01A C01Y C00M -0.9(8) . . . . ?
C01O O00B C01U C017 169.4(4) . . . . ?
C01P O007 C01B C02H -2.5(7) . . . . ?
C01P O007 C01B C02J 179.0(5) . . . . ?
C01U O00B C01O C02G 179.8(4) . . . . ?
C01Y C00M C00W C00S -0.2(9) . . . . ?
C01Y C00M C015 C019 0.2(7) . . . . ?
C01Y C01A C01L C019 0.6(8) . . . . ?
C026 O008 C029 C01P 172.8(5) . . . . ?
C027 O00X C02W C02Y 168.8(9) . . . . ?
C027 O00X C02W C0AA -164.0(13) . . . . ?
C027 C02E C02U C02J -1.2(10) . . . . ?
C029 O008 C026 C013 173.2(5) . . . . ?
C02D O00C C02R C02V 174.5(6) . . . . ?
C02E C027 C02H C01B 0.5(9) . . . . ?
C02G O00E C013 C026 78.0(6) . . . . ?
C02H C01B C02J C02U 0.2(9) . . . . ?
C02H C027 C02E C02U 0.5(9) . . . . ?
C02J C01B C02H C027 -0.9(8) . . . . ?
C02K C00S C00W C00M -1.9(9) . . . . ?
C02K C00S C01I C01F 5.3(7) . . . . ?
C02K C00S C01I C01N -174.2(5) . . . . ?
C02R O00C C02D C018 -179.0(5) . . . . ?
C02R C02V O01I C02S -117.2(10) . . . . ?
C02S O01H C02V C02R -168.1(10) . . . . ?
C02V O01H C02S C02Z -155.4(10) . . . . ?
C02W O00X C027 C02E -175.9(7) . . . . ?
C02W O00X C027 C02H 4.4(10) . . . . ?
C02Y O024 C02Z C02S 162.6(12) . . . . ?
C02Z O024 C02Y C02W 177.8(10) . . . . ?
C02Z O024 C0AA C02W 152.3(11) . . . . ?
C02Z C02S O01I C02V 163.7(9) . . . . ?
C0AA O024 C02Z C02S 114(3) . . . . ?
O01I C02S C02Z O024 -45.1(15) . . . . ?

loop_
_platon_squeeze_void_nr
_platon_squeeze_void_average_x
_platon_squeeze_void_average_y
_platon_squeeze_void_average_z
_platon_squeeze_void_volume
_platon_squeeze_void_count_electrons
_platon_squeeze_void_content
1 0.217 0.266 0.084 150 45 ' '
2 0.783 -0.011 -0.084 150 45 ' '
3 0.783 0.088 0.416 150 45 ' '
4 0.217 0.084 0.583 150 45 ' '
